data_7031351
loop_
_publ_author_name
'Bomparola, Roberta'
'Davies, Robert P.'
'Hornaeur, Stefan'
'White, Andrew J. P.'

_publ_section_title
;
 Lithium heterocuprates: the influence of the amido group on
 organoamidocuprate structures.
;
_journal_issue 38
_journal_name_full 'Dalton transactions (Cambridge, England : 2003)'
_journal_page_first 14359
_journal_page_last 14367
_journal_paper_doi 10.1039/c4dt00965g
_journal_volume 43
_journal_year 2014
_chemical_formula_moiety 'C36 H58 Cu2 Li2 N2'
_chemical_formula_sum 'C36 H58 Cu2 Li2 N2'
_chemical_formula_weight 659.80
_chemical_name_systematic
;
 ?
;
_space_group_crystal_system triclinic
_space_group_IT_number 2
_space_group_name_Hall '-P 1'
_space_group_name_H-M_alt 'P -1'
_symmetry_space_group_name_Hall '-P 1'
_symmetry_space_group_name_H-M 'P -1'
_atom_sites_solution_hydrogens geom
_audit_creation_method SHELXL
_cell_angle_alpha 110.603(3)
_cell_angle_beta 98.264(3)
_cell_angle_gamma 93.229(3)
_cell_formula_units_Z 1
_cell_length_a 8.3840(3)
_cell_length_b 9.5243(4)
_cell_length_c 11.9220(3)
_cell_measurement_reflns_used 9324
_cell_measurement_temperature 173
_cell_measurement_theta_max 71.2216
_cell_measurement_theta_min 4.0150
_cell_volume 875.96(6)
_computing_cell_refinement 'CrysAlis RED, Oxford Diffraction Ltd'
_computing_data_collection 'CrysAlis CCD, Oxford Diffraction Ltd'
_computing_data_reduction 'CrysAlis RED, Oxford Diffraction Ltd'
_computing_molecular_graphics 'Bruker SHELXTL'
_computing_publication_material 'Bruker SHELXTL'
_computing_structure_refinement 'SHELXL-2013 (Sheldrick, 2013)'
_computing_structure_solution 'Bruker SHELXTL'
_diffrn_ambient_temperature 173
_diffrn_detector_area_resol_mean 8.2556
_diffrn_measured_fraction_theta_full 0.996
_diffrn_measured_fraction_theta_max 0.980
_diffrn_measurement_device_type 'OD Xcalibur PX Ultra'
_diffrn_measurement_method 'phi and omega scans'
_diffrn_radiation_type CuK\a
_diffrn_radiation_wavelength 1.54184
_diffrn_reflns_av_R_equivalents 0.0116
_diffrn_reflns_av_unetI/netI 0.0092
_diffrn_reflns_Laue_measured_fraction_full 0.996
_diffrn_reflns_Laue_measured_fraction_max 0.980
_diffrn_reflns_limit_h_max 10
_diffrn_reflns_limit_h_min -10
_diffrn_reflns_limit_k_max 11
_diffrn_reflns_limit_k_min -11
_diffrn_reflns_limit_l_max 14
_diffrn_reflns_limit_l_min -13
_diffrn_reflns_number 11403
_diffrn_reflns_point_group_measured_fraction_full 0.996
_diffrn_reflns_point_group_measured_fraction_max 0.980
_diffrn_reflns_theta_full 67.684
_diffrn_reflns_theta_max 71.442
_diffrn_reflns_theta_min 4.023
_exptl_absorpt_coefficient_mu 1.664
_exptl_absorpt_correction_T_max 1.00000
_exptl_absorpt_correction_T_min 0.87224
_exptl_absorpt_correction_type multi-scan
_exptl_absorpt_process_details
;
CrysAlis RED, Oxford Diffraction Ltd.,
Version 1.171.32.4 (release 27-04-2006 CrysAlis171 .NET)
(compiled Apr 27 2007,17:53:11)
Empirical absorption correction using spherical harmonics,
implemented in SCALE3 ABSPACK scaling algorithm.
;
_exptl_crystal_colour Colourless
_exptl_crystal_density_diffrn 1.251
_exptl_crystal_description blocks
_exptl_crystal_F_000 352
_exptl_crystal_size_max 0.21
_exptl_crystal_size_mid 0.11
_exptl_crystal_size_min 0.09
_refine_diff_density_max 0.291
_refine_diff_density_min -0.264
_refine_diff_density_rms 0.045
_refine_ls_extinction_method none
_refine_ls_goodness_of_fit_ref 1.057
_refine_ls_hydrogen_treatment constr
_refine_ls_matrix_type full
_refine_ls_number_parameters 193
_refine_ls_number_reflns 3350
_refine_ls_number_restraints 0
_refine_ls_restrained_S_all 1.057
_refine_ls_R_factor_all 0.0259
_refine_ls_R_factor_gt 0.0247
_refine_ls_shift/su_max 0.001
_refine_ls_shift/su_mean 0.000
_refine_ls_structure_factor_coef Fsqd
_refine_ls_weighting_details 'w=1/[\s^2^(Fo^2^)+(0.0400P)^2^+0.3776P] where P=(Fo^2^+2Fc^2^)/3'
_refine_ls_weighting_scheme calc
_refine_ls_wR_factor_gt 0.0713
_refine_ls_wR_factor_ref 0.0719
_reflns_Friedel_coverage 0.000
_reflns_number_gt 3174
_reflns_number_total 3350
_reflns_threshold_expression 'I > 2\s(I)'
_cod_data_source_file c4dt00965g2.cif
_cod_data_source_block 2
_cod_depositor_comments 'Adding full bibliography for 7031351--7031353.cif.'
_cod_database_code 7031351
_shelx_space_group_comment
;
The symmetry employed for this shelxl refinement is uniquely defined
by the following loop, which should always be used as a source of
symmetry information in preference to the above space-group names.
They are only intended as comments.
;
_shelxl_version_number 2013-4

loop_
_space_group_symop_operation_xyz
'x, y, z'
'-x, -y, -z'

loop_
_atom_site_label
_atom_site_type_symbol
_atom_site_fract_x
_atom_site_fract_y
_atom_site_fract_z
_atom_site_U_iso_or_equiv
_atom_site_adp_type
_atom_site_occupancy
_atom_site_site_symmetry_order
_atom_site_calc_flag
_atom_site_refinement_flags_posn
_atom_site_refinement_flags_adp
Cu1 Cu 0.05249(2) 0.31135(2) 0.53300(2) 0.02407(9) Uani 1 1 d . .
Li1 Li 0.1340(3) 0.5771(3) 0.7288(2) 0.0316(5) Uani 1 1 d . .
N1 N 0.15007(14) 0.36291(13) 0.70105(10) 0.0225(2) Uani 1 1 d . .
C2 C 0.03988(18) 0.30727(16) 0.76797(13) 0.0265(3) Uani 1 1 d . .
C3 C 0.1195(2) 0.34449(19) 0.90107(14) 0.0348(3) Uani 1 1 d . .
H3A H 0.1291 0.4551 0.9451 0.042 Uiso 1 1 calc R U
H3B H 0.0485 0.2962 0.9400 0.042 Uiso 1 1 calc R U
C4 C 0.2868(2) 0.2914(2) 0.91303(16) 0.0430(4) Uani 1 1 d . .
H4A H 0.3354 0.3217 1.0000 0.052 Uiso 1 1 calc R U
H4B H 0.2779 0.1800 0.8752 0.052 Uiso 1 1 calc R U
C5 C 0.3930(2) 0.3626(2) 0.84973(15) 0.0378(4) Uani 1 1 d . .
H5A H 0.5011 0.3262 0.8550 0.045 Uiso 1 1 calc R U
H5B H 0.4080 0.4735 0.8927 0.045 Uiso 1 1 calc R U
C6 C 0.32072(18) 0.32585(17) 0.71500(13) 0.0276(3) Uani 1 1 d . .
C7 C -0.10972(18) 0.39311(18) 0.76954(14) 0.0318(3) Uani 1 1 d . .
H7A H -0.0756 0.5020 0.8074 0.048 Uiso 1 1 calc R U
H7B H -0.1831 0.3632 0.8162 0.048 Uiso 1 1 calc R U
H7C H -0.1660 0.3690 0.6859 0.048 Uiso 1 1 calc R U
C8 C -0.0216(2) 0.13749(18) 0.70811(16) 0.0391(4) Uani 1 1 d . .
H8A H -0.0716 0.1141 0.6231 0.059 Uiso 1 1 calc R U
H8B H -0.1020 0.1120 0.7521 0.059 Uiso 1 1 calc R U
H8C H 0.0698 0.0784 0.7111 0.059 Uiso 1 1 calc R U
C9 C 0.3423(2) 0.16128(19) 0.63973(17) 0.0408(4) Uani 1 1 d . .
H9A H 0.2958 0.1380 0.5541 0.061 Uiso 1 1 calc R U
H9B H 0.2867 0.0926 0.6703 0.061 Uiso 1 1 calc R U
H9C H 0.4581 0.1488 0.6470 0.061 Uiso 1 1 calc R U
C10 C 0.42025(18) 0.42680(19) 0.66874(15) 0.0333(3) Uani 1 1 d . .
H10A H 0.4101 0.5329 0.7143 0.050 Uiso 1 1 calc R U
H10B H 0.3799 0.4028 0.5820 0.050 Uiso 1 1 calc R U
H10C H 0.5345 0.4093 0.6803 0.050 Uiso 1 1 calc R U
C11 C -0.04995(17) 0.25471(15) 0.36689(13) 0.0232(3) Uani 1 1 d . .
C12 C 0.03854(17) 0.23196(15) 0.27032(13) 0.0247(3) Uani 1 1 d . .
C13 C -0.03859(18) 0.18643(16) 0.14900(13) 0.0269(3) Uani 1 1 d . .
H13A H 0.0255 0.1728 0.0872 0.032 Uiso 1 1 calc R U
C14 C -0.20731(18) 0.16054(16) 0.11652(13) 0.0284(3) Uani 1 1 d . .
C15 C -0.29652(18) 0.18005(16) 0.20984(14) 0.0280(3) Uani 1 1 d . .
H15A H -0.4115 0.1620 0.1902 0.034 Uiso 1 1 calc R U
C16 C -0.22145(17) 0.22551(16) 0.33184(13) 0.0252(3) Uani 1 1 d . .
C17 C 0.22166(18) 0.25623(19) 0.29762(14) 0.0327(3) Uani 1 1 d . .
H17A H 0.2628 0.1759 0.3232 0.049 Uiso 1 1 calc R U
H17B H 0.2578 0.3543 0.3630 0.049 Uiso 1 1 calc R U
H17C H 0.2632 0.2542 0.2244 0.049 Uiso 1 1 calc R U
C18 C -0.2896(2) 0.1120(2) -0.01450(15) 0.0432(4) Uani 1 1 d . .
H18A H -0.3110 0.0016 -0.0498 0.065 Uiso 1 1 calc R U
H18B H -0.2189 0.1470 -0.0604 0.065 Uiso 1 1 calc R U
H18C H -0.3922 0.1559 -0.0185 0.065 Uiso 1 1 calc R U
C19 C -0.32741(19) 0.24637(19) 0.42741(14) 0.0333(3) Uani 1 1 d . .
H19A H -0.4412 0.2159 0.3878 0.050 Uiso 1 1 calc R U
H19B H -0.3138 0.3528 0.4813 0.050 Uiso 1 1 calc R U
H19C H -0.2960 0.1840 0.4752 0.050 Uiso 1 1 calc R U

loop_
_atom_site_aniso_label
_atom_site_aniso_U_11
_atom_site_aniso_U_22
_atom_site_aniso_U_33
_atom_site_aniso_U_23
_atom_site_aniso_U_13
_atom_site_aniso_U_12
Cu1 0.02497(13) 0.02722(13) 0.01931(12) 0.00808(9) 0.00257(8) 0.00324(8)
Li1 0.0355(13) 0.0259(12) 0.0346(13) 0.0124(10) 0.0053(11) 0.0051(10)
N1 0.0233(6) 0.0242(6) 0.0212(6) 0.0092(5) 0.0041(4) 0.0043(4)
C2 0.0301(7) 0.0263(7) 0.0246(7) 0.0107(6) 0.0058(6) 0.0024(6)
C3 0.0410(9) 0.0415(9) 0.0263(8) 0.0168(7) 0.0075(6) 0.0049(7)
C4 0.0468(10) 0.0567(11) 0.0321(9) 0.0256(8) 0.0014(7) 0.0114(8)
C5 0.0318(8) 0.0507(10) 0.0324(8) 0.0182(7) -0.0002(6) 0.0099(7)
C6 0.0271(7) 0.0302(7) 0.0270(7) 0.0116(6) 0.0043(6) 0.0085(6)
C7 0.0282(7) 0.0394(8) 0.0303(8) 0.0141(6) 0.0094(6) 0.0043(6)
C8 0.0469(10) 0.0302(8) 0.0406(9) 0.0130(7) 0.0112(7) -0.0030(7)
C9 0.0444(9) 0.0359(9) 0.0442(10) 0.0132(7) 0.0131(8) 0.0172(7)
C10 0.0243(7) 0.0420(9) 0.0359(8) 0.0163(7) 0.0067(6) 0.0060(6)
C11 0.0262(7) 0.0201(6) 0.0234(7) 0.0082(5) 0.0036(5) 0.0038(5)
C12 0.0265(7) 0.0221(6) 0.0257(7) 0.0087(5) 0.0043(5) 0.0038(5)
C13 0.0319(7) 0.0259(7) 0.0233(7) 0.0083(6) 0.0076(6) 0.0038(6)
C14 0.0331(8) 0.0255(7) 0.0233(7) 0.0068(6) 0.0003(6) 0.0012(6)
C15 0.0250(7) 0.0271(7) 0.0285(7) 0.0079(6) 0.0007(6) -0.0001(5)
C16 0.0271(7) 0.0231(6) 0.0252(7) 0.0085(5) 0.0045(6) 0.0024(5)
C17 0.0261(7) 0.0412(9) 0.0303(8) 0.0119(7) 0.0063(6) 0.0039(6)
C18 0.0413(9) 0.0561(11) 0.0247(8) 0.0092(7) -0.0017(7) 0.0003(8)
C19 0.0272(7) 0.0433(9) 0.0296(8) 0.0127(7) 0.0072(6) 0.0036(6)

loop_
_atom_type_symbol
_atom_type_description
_atom_type_scat_dispersion_real
_atom_type_scat_dispersion_imag
_atom_type_scat_source
C C 0.0181 0.0091 'International Tables Vol C Tables 4.2.6.8 and 6.1.1.4'
H H 0.0000 0.0000 'International Tables Vol C Tables 4.2.6.8 and 6.1.1.4'
Li Li 0.0008 0.0003 'International Tables Vol C Tables 4.2.6.8 and 6.1.1.4'
N N 0.0311 0.0180 'International Tables Vol C Tables 4.2.6.8 and 6.1.1.4'
Cu Cu -1.9646 0.5888 'International Tables Vol C Tables 4.2.6.8 and 6.1.1.4'

loop_
_geom_angle_atom_site_label_1
_geom_angle_atom_site_label_2
_geom_angle_atom_site_label_3
_geom_angle
_geom_angle_site_symmetry_1
_geom_angle_site_symmetry_3
C11 Cu1 N1 177.85(5) . .
C11 Cu1 Li1 135.57(7) . .
N1 Cu1 Li1 45.78(6) . .
N1 Li1 C11 143.59(14) . 2_566
N1 Li1 C16 142.65(14) . 2_566
C11 Li1 C16 35.11(6) 2_566 2_566
N1 Li1 C12 147.23(14) . 2_566
C11 Li1 C12 34.81(6) 2_566 2_566
C16 Li1 C12 60.88(8) 2_566 2_566
N1 Li1 C15 142.58(14) . 2_566
C11 Li1 C15 61.93(8) 2_566 2_566
C16 Li1 C15 33.98(6) 2_566 2_566
C12 Li1 C15 70.18(8) 2_566 2_566
N1 Li1 C13 146.91(14) . 2_566
C11 Li1 C13 61.46(8) 2_566 2_566
C16 Li1 C13 70.26(8) 2_566 2_566
C12 Li1 C13 33.49(6) 2_566 2_566
C15 Li1 C13 58.25(8) 2_566 2_566
N1 Li1 C14 143.66(14) . 2_566
C11 Li1 C14 72.63(8) 2_566 2_566
C16 Li1 C14 60.21(8) 2_566 2_566
C12 Li1 C14 59.77(8) 2_566 2_566
C15 Li1 C14 32.73(6) 2_566 2_566
C13 Li1 C14 32.61(6) 2_566 2_566
N1 Li1 Cu1 44.70(6) . .
C11 Li1 Cu1 98.89(10) 2_566 .
C16 Li1 Cu1 111.05(11) 2_566 .
C12 Li1 Cu1 114.95(11) 2_566 .
C15 Li1 Cu1 140.33(12) 2_566 .
C13 Li1 Cu1 145.48(12) 2_566 .
C14 Li1 Cu1 170.96(12) 2_566 .
C2 N1 C6 116.38(11) . .
C2 N1 Cu1 111.21(9) . .
C6 N1 Cu1 112.38(9) . .
C2 N1 Li1 110.82(12) . .
C6 N1 Li1 113.48(12) . .
Cu1 N1 Li1 89.52(9) . .
N1 C2 C7 106.92(11) . .
N1 C2 C3 111.24(12) . .
C7 C2 C3 107.21(12) . .
N1 C2 C8 114.37(12) . .
C7 C2 C8 106.98(13) . .
C3 C2 C8 109.74(13) . .
C4 C3 C2 112.76(13) . .
C5 C4 C3 108.57(13) . .
C4 C5 C6 112.81(14) . .
N1 C6 C10 107.08(11) . .
N1 C6 C5 111.12(12) . .
C10 C6 C5 107.64(13) . .
N1 C6 C9 114.43(13) . .
C10 C6 C9 106.63(13) . .
C5 C6 C9 109.60(13) . .
C12 C11 C16 115.55(12) . .
C12 C11 Cu1 122.85(10) . .
C16 C11 Cu1 121.53(10) . .
C12 C11 Li1 73.74(10) . 2_566
C16 C11 Li1 72.47(10) . 2_566
Cu1 C11 Li1 125.48(9) . 2_566
C13 C12 C11 121.99(13) . .
C13 C12 C17 118.29(13) . .
C11 C12 C17 119.71(13) . .
C13 C12 Li1 76.30(10) . 2_566
C11 C12 Li1 71.46(10) . 2_566
C17 C12 Li1 125.26(12) . 2_566
C14 C13 C12 121.62(13) . .
C14 C13 Li1 75.42(10) . 2_566
C12 C13 Li1 70.20(10) . 2_566
C15 C14 C13 117.32(13) . .
C15 C14 C18 121.39(14) . .
C13 C14 C18 121.29(14) . .
C15 C14 Li1 70.67(10) . 2_566
C13 C14 Li1 71.97(10) . 2_566
C18 C14 Li1 128.47(12) . 2_566
C14 C15 C16 121.88(13) . .
C14 C15 Li1 76.60(11) . 2_566
C16 C15 Li1 70.06(10) . 2_566
C15 C16 C11 121.62(13) . .
C15 C16 C19 118.42(13) . .
C11 C16 C19 119.95(13) . .
C15 C16 Li1 75.96(11) . 2_566
C11 C16 Li1 72.42(10) . 2_566
C19 C16 Li1 122.90(12) . 2_566

loop_
_geom_bond_atom_site_label_1
_geom_bond_atom_site_label_2
_geom_bond_distance
_geom_bond_site_symmetry_2
Cu1 C11 1.9124(14) .
Cu1 N1 1.9277(11) .
Cu1 Li1 2.740(3) .
Li1 N1 1.964(3) .
Li1 C11 2.355(3) 2_566
Li1 C16 2.356(3) 2_566
Li1 C12 2.385(3) 2_566
Li1 C15 2.431(3) 2_566
Li1 C13 2.463(3) 2_566
Li1 C14 2.506(3) 2_566
N1 C2 1.4916(18) .
N1 C6 1.4930(18) .
C2 C7 1.534(2) .
C2 C3 1.537(2) .
C2 C8 1.542(2) .
C3 C4 1.522(2) .
C4 C5 1.519(2) .
C5 C6 1.540(2) .
C6 C10 1.530(2) .
C6 C9 1.544(2) .
C11 C12 1.418(2) .
C11 C16 1.421(2) .
C11 Li1 2.355(3) 2_566
C12 C13 1.399(2) .
C12 C17 1.510(2) .
C12 Li1 2.385(3) 2_566
C13 C14 1.396(2) .
C13 Li1 2.462(3) 2_566
C14 C15 1.393(2) .
C14 C18 1.508(2) .
C14 Li1 2.506(3) 2_566
C15 C16 1.401(2) .
C15 Li1 2.431(3) 2_566
C16 C19 1.509(2) .
C16 Li1 2.356(3) 2_566
